data_7016112
loop_
_publ_author_name
'Zhang, Shi-Yuan'
'Zhang, Zhen-Jie'
'Shi, Wei'
'Zhao, Bin'
'Cheng, Peng'
'Liao, Dai-Zheng'
'Yan, Shi-Ping'

_publ_section_title
;
 Structural evolution and magnetic properties of Co(II) coordination
 polymers varied from 1D to 3D constructed by
 1,4-bis(1,2,4-triazol-1-ylmethyl)benzene.
;
_journal_issue 31
_journal_name_full 'Dalton transactions (Cambridge, England : 2003)'
_journal_page_first 7993
_journal_page_last 8002
_journal_paper_doi 10.1039/c1dt10282f
_journal_volume 40
_journal_year 2011
_chemical_formula_sum 'C24 H28 Cl Co0.5 N12 O6'
_chemical_formula_weight 645.50
_chemical_name_systematic
;
?
;
_space_group_IT_number 2
_symmetry_cell_setting triclinic
_symmetry_space_group_name_Hall '-P 1'
_symmetry_space_group_name_H-M 'P -1'
_atom_sites_solution_hydrogens geom
_atom_sites_solution_primary direct
_atom_sites_solution_secondary difmap
_audit_creation_method SHELXL-97
_cell_angle_alpha 72.52(3)
_cell_angle_beta 78.69(3)
_cell_angle_gamma 81.16(3)
_cell_formula_units_Z 2
_cell_length_a 8.2749(17)
_cell_length_b 11.868(2)
_cell_length_c 15.649(3)
_cell_measurement_reflns_used 11910
_cell_measurement_temperature 293(2)
_cell_measurement_theta_max 25.01
_cell_measurement_theta_min 3.06
_cell_volume 1430.0(5)
_computing_cell_refinement 'Bruker XSCANS'
_computing_data_collection 'Bruker XSCANS'
_computing_data_reduction 'Bruker SHELXTL'
_computing_molecular_graphics 'Bruker SHELXTL'
_computing_publication_material 'Bruker SHELXTL'
_computing_structure_refinement 'SHELXL-97 (Sheldrick, 1997)'
_computing_structure_solution 'SHELXS-97 (Sheldrick, 1990)'
_diffrn_ambient_temperature 293(2)
_diffrn_measured_fraction_theta_full 0.996
_diffrn_measured_fraction_theta_max 0.996
_diffrn_measurement_device_type 'Bruker P4'
_diffrn_measurement_method '\w scans'
_diffrn_radiation_monochromator graphite
_diffrn_radiation_source 'fine-focus sealed tube'
_diffrn_radiation_type MoK\a
_diffrn_radiation_wavelength 0.71073
_diffrn_reflns_av_R_equivalents 0.0355
_diffrn_reflns_av_sigmaI/netI 0.0439
_diffrn_reflns_limit_h_max 9
_diffrn_reflns_limit_h_min -9
_diffrn_reflns_limit_k_max 14
_diffrn_reflns_limit_k_min -14
_diffrn_reflns_limit_l_max 18
_diffrn_reflns_limit_l_min -18
_diffrn_reflns_number 11910
_diffrn_reflns_theta_full 25.01
_diffrn_reflns_theta_max 25.01
_diffrn_reflns_theta_min 3.06
_exptl_absorpt_coefficient_mu 0.476
_exptl_absorpt_correction_T_max 0.9905
_exptl_absorpt_correction_T_min 0.9766
_exptl_absorpt_correction_type multi-scan
_exptl_crystal_density_diffrn 1.499
_exptl_crystal_density_method 'not measured'
_exptl_crystal_F_000 669
_exptl_crystal_size_max 0.05
_exptl_crystal_size_mid 0.04
_exptl_crystal_size_min 0.02
_refine_diff_density_max 0.593
_refine_diff_density_min -0.377
_refine_diff_density_rms 0.053
_refine_ls_extinction_method none
_refine_ls_goodness_of_fit_ref 0.975
_refine_ls_hydrogen_treatment mixed
_refine_ls_matrix_type full
_refine_ls_number_parameters 409
_refine_ls_number_reflns 5026
_refine_ls_number_restraints 6
_refine_ls_restrained_S_all 0.974
_refine_ls_R_factor_all 0.0711
_refine_ls_R_factor_gt 0.0555
_refine_ls_shift/su_max 0.000
_refine_ls_shift/su_mean 0.000
_refine_ls_structure_factor_coef Fsqd
_refine_ls_weighting_details 'calc w=1/[\s^2^(Fo^2^)+(0.0619P)^2^+1.9005P] where P=(Fo^2^+2Fc^2^)/3'
_refine_ls_weighting_scheme calc
_refine_ls_wR_factor_gt 0.1281
_refine_ls_wR_factor_ref 0.1378
_reflns_number_gt 4153
_reflns_number_total 5026
_reflns_threshold_expression >2sigma(I)
_cod_data_source_file c1dt10282f.txt
_cod_data_source_block 1
_cod_depositor_comments
;
The following automatic conversions were performed:

'_symmetry_cell_setting' value 'Triclinic' changed to 'triclinic'
according to /home/saulius/struct/CIF-dictionaries/cif_core.dic
dictionary named 'cif_core.dic' version 2.4.1 from 2010-06-29.

Automatic conversion script
Id: cif_fix_values 1715 2011-07-08 13:25:40Z adriana 
;
_cod_original_sg_symbol_H-M P-1
_cod_original_formula_sum 'C24 H28 Cl Co0.50 N12 O6'
_cod_database_code 7016112

loop_
_symmetry_equiv_pos_as_xyz
'x, y, z'
'-x, -y, -z'

loop_
_atom_site_label
_atom_site_type_symbol
_atom_site_fract_x
_atom_site_fract_y
_atom_site_fract_z
_atom_site_U_iso_or_equiv
_atom_site_adp_type
_atom_site_occupancy
_atom_site_symmetry_multiplicity
_atom_site_calc_flag
_atom_site_refinement_flags
_atom_site_disorder_assembly
_atom_site_disorder_group
Co1 Co 0.0000 1.0000 0.5000 0.02797(18) Uani 1 2 d S . .
C1 C 0.3371(4) 0.9609(4) 0.3747(3) 0.0519(10) Uani 1 1 d . . .
H1 H 0.2904 0.9989 0.3227 0.062 Uiso 1 1 calc R . .
N2 N 0.5196(4) 0.8680(3) 0.4603(2) 0.0599(9) Uani 1 1 d . . .
C3 C 0.6204(4) 0.9056(4) 0.2964(3) 0.0505(9) Uani 1 1 d . . .
H3A H 0.7158 0.8538 0.3175 0.061 Uiso 1 1 calc R . .
H3B H 0.6559 0.9833 0.2634 0.061 Uiso 1 1 calc R . .
C4 C 0.5509(4) 0.8562(3) 0.2350(2) 0.0434(8) Uani 1 1 d . . .
C5 C 0.5197(5) 0.7378(3) 0.2631(3) 0.0537(10) Uani 1 1 d . . .
H5 H 0.5545 0.6876 0.3158 0.064 Uiso 1 1 calc R . .
C6 C 0.4375(5) 0.6947(4) 0.2133(3) 0.0583(10) Uani 1 1 d . . .
H6 H 0.4187 0.6151 0.2323 0.070 Uiso 1 1 calc R . .
C7 C 0.3824(5) 0.7681(3) 0.1353(2) 0.0489(9) Uani 1 1 d . . .
C8 C 0.4183(5) 0.8836(3) 0.1063(2) 0.0507(9) Uani 1 1 d . . .
H8 H 0.3851 0.9335 0.0530 0.061 Uiso 1 1 calc R . .
C9 C 0.5035(5) 0.9272(3) 0.1554(3) 0.0504(9) Uani 1 1 d . . .
H9 H 0.5289 1.0055 0.1340 0.060 Uiso 1 1 calc R . .
C10 C 0.2804(6) 0.7227(4) 0.0850(3) 0.0646(12) Uani 1 1 d . . .
H10A H 0.2266 0.7895 0.0437 0.078 Uiso 1 1 calc R . .
H10B H 0.3526 0.6751 0.0494 0.078 Uiso 1 1 calc R . .
C12 C 0.1473(6) 0.5358(4) 0.1711(3) 0.0569(10) Uani 1 1 d . . .
H12 H 0.2210 0.4831 0.1454 0.068 Uiso 1 1 calc R . .
N5 N 0.0309(4) 0.7018(3) 0.1983(2) 0.0607(9) Uani 1 1 d . . .
C13 C -0.1546(4) 0.7571(3) 0.5564(2) 0.0337(7) Uani 1 1 d . . .
H13 H -0.2046 0.7687 0.6122 0.040 Uiso 1 1 calc R . .
N8 N -0.0795(4) 0.6745(3) 0.44529(19) 0.0438(7) Uani 1 1 d . . .
C15 C -0.2463(4) 0.5555(3) 0.5818(2) 0.0388(8) Uani 1 1 d . . .
H15A H -0.2967 0.5637 0.6413 0.047 Uiso 1 1 calc R . .
H15B H -0.1617 0.4885 0.5903 0.047 Uiso 1 1 calc R . .
C16 C -0.3772(4) 0.5286(3) 0.5376(2) 0.0339(7) Uani 1 1 d . . .
C17 C -0.3370(4) 0.4602(3) 0.4775(2) 0.0419(8) Uani 1 1 d . . .
H17 H -0.2271 0.4324 0.4620 0.050 Uiso 1 1 calc R . .
C18 C -0.5413(4) 0.5672(3) 0.5598(2) 0.0412(8) Uani 1 1 d . . .
H18 H -0.5708 0.6125 0.6008 0.049 Uiso 1 1 calc R . .
C19 C 0.1215(5) 0.1405(3) 0.1527(2) 0.0498(9) Uani 1 1 d . . .
H19 H 0.1670 0.1824 0.1822 0.060 Uiso 1 1 calc R . .
N11 N 0.0460(4) 0.0919(3) 0.0440(2) 0.0532(8) Uani 1 1 d . . .
C21 C 0.1868(5) 0.2732(3) -0.0055(2) 0.0470(9) Uani 1 1 d . . .
H21A H 0.1872 0.2625 -0.0646 0.056 Uiso 1 1 calc R . .
H21B H 0.3004 0.2769 0.0000 0.056 Uiso 1 1 calc R . .
C22 C 0.0877(4) 0.3892(3) -0.0003(2) 0.0384(8) Uani 1 1 d . . .
C23 C -0.0717(4) 0.3973(3) 0.0465(2) 0.0436(8) Uani 1 1 d . . .
H23 H -0.1213 0.3282 0.0782 0.052 Uiso 1 1 calc R . .
C24 C 0.1585(4) 0.4938(3) -0.0470(2) 0.0433(8) Uani 1 1 d . . .
H24 H 0.2656 0.4905 -0.0789 0.052 Uiso 1 1 calc R . .
Cl1 Cl 0.50438(12) 0.28211(10) 0.19426(7) 0.0569(3) Uani 1 1 d . . .
H1A H 0.068(6) 0.8486(14) 0.649(2) 0.085 Uiso 1 1 d D . .
H6A H 0.929(5) 0.354(3) 0.281(3) 0.11(2) Uiso 1 1 d D . .
H1B H 0.002(5) 0.955(3) 0.6762(17) 0.057(12) Uiso 1 1 d D . .
H6B H 0.779(4) 0.308(4) 0.277(3) 0.075(16) Uiso 1 1 d D . .
N1 N 0.2565(3) 0.9468(2) 0.45702(18) 0.0356(6) Uani 1 1 d . . .
C2 C 0.3743(5) 0.8903(4) 0.5067(3) 0.0586(11) Uani 1 1 d . . .
H2 H 0.3545 0.8684 0.5698 0.070 Uiso 1 1 calc R . .
N3 N 0.4925(3) 0.9150(2) 0.37404(19) 0.0407(7) Uani 1 1 d . . .
C11 C -0.0448(5) 0.6095(4) 0.2496(3) 0.0588(11) Uani 1 1 d . . .
H11 H -0.1380 0.6163 0.2926 0.071 Uiso 1 1 calc R . .
N4 N 0.0212(5) 0.5050(3) 0.2359(2) 0.0603(9) Uani 1 1 d . . .
N6 N 0.1553(4) 0.6512(3) 0.1477(2) 0.0486(8) Uani 1 1 d . . .
N7 N -0.0621(3) 0.8321(2) 0.49301(17) 0.0334(6) Uani 1 1 d . . .
C14 C -0.0200(4) 0.7770(3) 0.4262(2) 0.0410(8) Uani 1 1 d . . .
H14 H 0.0458 0.8093 0.3713 0.049 Uiso 1 1 calc R . .
N9 N -0.1667(3) 0.6635(2) 0.52990(17) 0.0323(6) Uani 1 1 d . . .
N10 N 0.0475(4) 0.0436(3) 0.19390(19) 0.0503(8) Uani 1 1 d . . .
C20 C 0.0045(5) 0.0178(3) 0.1236(3) 0.0540(10) Uani 1 1 d . . .
H20 H -0.0506 -0.0481 0.1312 0.065 Uiso 1 1 calc R . .
N12 N 0.1231(4) 0.1706(2) 0.06448(18) 0.0396(7) Uani 1 1 d . . .
O1 O 0.0298(3) 0.9217(2) 0.63380(15) 0.0441(6) Uani 1 1 d D . .
O2 O 0.5367(5) 0.3775(4) 0.2220(3) 0.1056(13) Uani 1 1 d . . .
O3 O 0.6492(6) 0.2057(4) 0.1898(4) 0.153(2) Uani 1 1 d . . .
O4 O 0.4689(6) 0.3278(6) 0.1062(3) 0.146(2) Uani 1 1 d . . .
O5 O 0.3680(5) 0.2302(5) 0.2492(3) 0.1321(19) Uani 1 1 d . . .
O6 O 0.8598(4) 0.3027(2) 0.3046(2) 0.0598(7) Uani 1 1 d D . .

loop_
_atom_site_aniso_label
_atom_site_aniso_U_11
_atom_site_aniso_U_22
_atom_site_aniso_U_33
_atom_site_aniso_U_23
_atom_site_aniso_U_13
_atom_site_aniso_U_12
Co1 0.0309(3) 0.0263(3) 0.0277(3) -0.0076(2) -0.0039(2) -0.0066(2)
C1 0.0328(19) 0.072(3) 0.041(2) -0.0057(19) -0.0049(16) 0.0042(18)
N2 0.0442(19) 0.073(2) 0.053(2) -0.0067(17) -0.0105(16) 0.0056(16)
C3 0.0300(18) 0.064(2) 0.057(2) -0.022(2) 0.0050(17) -0.0068(17)
C4 0.0284(17) 0.047(2) 0.050(2) -0.0134(17) 0.0057(15) -0.0029(15)
C5 0.052(2) 0.049(2) 0.052(2) -0.0007(18) -0.0091(19) -0.0069(18)
C6 0.065(3) 0.047(2) 0.062(3) -0.008(2) -0.008(2) -0.020(2)
C7 0.046(2) 0.057(2) 0.0387(19) -0.0106(18) 0.0048(16) -0.0119(18)
C8 0.052(2) 0.055(2) 0.0362(19) -0.0016(17) -0.0012(17) -0.0077(18)
C9 0.050(2) 0.042(2) 0.051(2) -0.0060(18) 0.0024(18) -0.0069(17)
C10 0.065(3) 0.087(3) 0.045(2) -0.020(2) 0.003(2) -0.027(2)
C12 0.068(3) 0.053(3) 0.059(2) -0.026(2) -0.020(2) -0.001(2)
N5 0.064(2) 0.054(2) 0.058(2) -0.0171(17) 0.0065(18) -0.0097(17)
C13 0.0355(17) 0.0353(17) 0.0344(17) -0.0145(14) -0.0028(14) -0.0093(14)
N8 0.0524(18) 0.0434(17) 0.0407(16) -0.0194(13) 0.0015(14) -0.0154(14)
C15 0.046(2) 0.0290(17) 0.0429(19) -0.0033(14) -0.0135(16) -0.0136(14)
C16 0.0414(19) 0.0257(16) 0.0366(17) -0.0055(13) -0.0086(14) -0.0127(14)
C17 0.0332(18) 0.046(2) 0.051(2) -0.0210(17) -0.0033(16) -0.0058(15)
C18 0.045(2) 0.0386(19) 0.049(2) -0.0242(16) -0.0054(16) -0.0093(15)
C19 0.068(3) 0.048(2) 0.0385(19) -0.0145(17) -0.0137(18) -0.0094(19)
N11 0.079(2) 0.0461(18) 0.0411(17) -0.0155(15) -0.0098(16) -0.0195(17)
C21 0.055(2) 0.044(2) 0.0392(19) -0.0109(16) 0.0021(17) -0.0104(17)
C22 0.047(2) 0.0377(18) 0.0309(16) -0.0075(14) -0.0063(15) -0.0102(15)
C23 0.048(2) 0.041(2) 0.0394(19) -0.0051(15) 0.0015(16) -0.0184(16)
C24 0.0400(19) 0.047(2) 0.0386(19) -0.0077(16) 0.0036(15) -0.0127(16)
Cl1 0.0488(6) 0.0685(7) 0.0569(6) -0.0213(5) 0.0022(5) -0.0224(5)
N1 0.0328(15) 0.0344(15) 0.0402(15) -0.0101(12) -0.0057(13) -0.0056(12)
C2 0.046(2) 0.078(3) 0.041(2) -0.007(2) -0.0075(18) 0.004(2)
N3 0.0322(15) 0.0450(17) 0.0436(16) -0.0109(14) -0.0048(13) -0.0043(13)
C11 0.053(2) 0.067(3) 0.054(2) -0.013(2) 0.000(2) -0.016(2)
N4 0.076(3) 0.055(2) 0.054(2) -0.0076(17) -0.0210(19) -0.0209(19)
N6 0.0540(19) 0.053(2) 0.0419(17) -0.0169(15) -0.0025(15) -0.0144(15)
N7 0.0362(15) 0.0318(14) 0.0340(14) -0.0096(12) -0.0063(12) -0.0074(11)
C14 0.044(2) 0.0413(19) 0.0392(18) -0.0137(15) 0.0017(15) -0.0142(16)
N9 0.0351(14) 0.0307(14) 0.0343(14) -0.0094(11) -0.0075(12) -0.0097(11)
N10 0.070(2) 0.0423(18) 0.0365(16) -0.0098(14) -0.0058(15) -0.0060(16)
C20 0.075(3) 0.043(2) 0.048(2) -0.0164(18) -0.002(2) -0.0183(19)
N12 0.0531(18) 0.0332(15) 0.0341(15) -0.0110(12) -0.0060(13) -0.0070(13)
O1 0.0651(17) 0.0347(13) 0.0306(12) -0.0074(11) -0.0105(12) 0.0011(12)
O2 0.115(3) 0.103(3) 0.123(3) -0.058(3) -0.009(3) -0.043(2)
O3 0.093(3) 0.080(3) 0.258(7) -0.029(3) 0.001(4) 0.004(2)
O4 0.137(4) 0.246(6) 0.059(2) -0.043(3) -0.011(2) -0.040(4)
O5 0.119(3) 0.208(5) 0.091(3) -0.068(3) 0.050(2) -0.117(4)
O6 0.0632(19) 0.0422(16) 0.0697(19) -0.0011(13) -0.0211(16) -0.0080(14)

loop_
_atom_type_symbol
_atom_type_description
_atom_type_scat_dispersion_real
_atom_type_scat_dispersion_imag
_atom_type_scat_source
C C 0.0033 0.0016 'International Tables Vol C Tables 4.2.6.8 and 6.1.1.4'
H H 0.0000 0.0000 'International Tables Vol C Tables 4.2.6.8 and 6.1.1.4'
Cl Cl 0.1484 0.1585 'International Tables Vol C Tables 4.2.6.8 and 6.1.1.4'
Co Co 0.3494 0.9721 'International Tables Vol C Tables 4.2.6.8 and 6.1.1.4'
N N 0.0061 0.0033 'International Tables Vol C Tables 4.2.6.8 and 6.1.1.4'
O O 0.0106 0.0060 'International Tables Vol C Tables 4.2.6.8 and 6.1.1.4'

loop_
_geom_angle_atom_site_label_1
_geom_angle_atom_site_label_2
_geom_angle_atom_site_label_3
_geom_angle
_geom_angle_site_symmetry_1
_geom_angle_site_symmetry_3
_geom_angle_publ_flag
O1 Co1 O1 180.0 . 2_576 ?
O1 Co1 N1 90.06(11) . 2_576 ?
O1 Co1 N1 89.94(11) 2_576 2_576 ?
O1 Co1 N1 89.94(11) . . ?
O1 Co1 N1 90.06(11) 2_576 . ?
N1 Co1 N1 180.0 2_576 . ?
O1 Co1 N7 89.31(10) . . ?
O1 Co1 N7 90.69(10) 2_576 . ?
N1 Co1 N7 91.08(10) 2_576 . ?
N1 Co1 N7 88.93(10) . . ?
O1 Co1 N7 90.69(10) . 2_576 ?
O1 Co1 N7 89.31(10) 2_576 2_576 ?
N1 Co1 N7 88.93(10) 2_576 2_576 ?
N1 Co1 N7 91.07(10) . 2_576 ?
N7 Co1 N7 179.999(1) . 2_576 ?
N1 C1 N3 111.9(3) . . ?
N1 C1 H1 124.0 . . ?
N3 C1 H1 124.0 . . ?
C2 N2 N3 102.3(3) . . ?
N3 C3 C4 109.2(3) . . ?
N3 C3 H3A 109.8 . . ?
C4 C3 H3A 109.8 . . ?
N3 C3 H3B 109.8 . . ?
C4 C3 H3B 109.8 . . ?
H3A C3 H3B 108.3 . . ?
C9 C4 C5 118.6(4) . . ?
C9 C4 C3 121.7(3) . . ?
C5 C4 C3 119.4(4) . . ?
C6 C5 C4 120.3(4) . . ?
C6 C5 H5 119.9 . . ?
C4 C5 H5 119.9 . . ?
C5 C6 C7 121.0(4) . . ?
C5 C6 H6 119.5 . . ?
C7 C6 H6 119.5 . . ?
C8 C7 C6 118.5(4) . . ?
C8 C7 C10 120.7(4) . . ?
C6 C7 C10 120.7(4) . . ?
C7 C8 C9 120.7(4) . . ?
C7 C8 H8 119.6 . . ?
C9 C8 H8 119.6 . . ?
C4 C9 C8 120.7(4) . . ?
C4 C9 H9 119.6 . . ?
C8 C9 H9 119.6 . . ?
N6 C10 C7 111.1(3) . . ?
N6 C10 H10A 109.4 . . ?
C7 C10 H10A 109.4 . . ?
N6 C10 H10B 109.4 . . ?
C7 C10 H10B 109.4 . . ?
H10A C10 H10B 108.0 . . ?
N4 C12 N6 111.0(4) . . ?
N4 C12 H12 124.5 . . ?
N6 C12 H12 124.5 . . ?
C11 N5 N6 101.8(3) . . ?
N7 C13 N9 110.9(3) . . ?
N7 C13 H13 124.6 . . ?
N9 C13 H13 124.6 . . ?
C14 N8 N9 102.6(3) . . ?
N9 C15 C16 114.2(3) . . ?
N9 C15 H15A 108.7 . . ?
C16 C15 H15A 108.7 . . ?
N9 C15 H15B 108.7 . . ?
C16 C15 H15B 108.7 . . ?
H15A C15 H15B 107.6 . . ?
C18 C16 C17 118.2(3) . . ?
C18 C16 C15 120.5(3) . . ?
C17 C16 C15 121.2(3) . . ?
C16 C17 C18 120.6(3) . 2_466 ?
C16 C17 H17 119.7 . . ?
C18 C17 H17 119.7 2_466 . ?
C16 C18 C17 121.2(3) . 2_466 ?
C16 C18 H18 119.4 . . ?
C17 C18 H18 119.4 2_466 . ?
N12 C19 N10 111.4(3) . . ?
N12 C19 H19 124.3 . . ?
N10 C19 H19 124.3 . . ?
C20 N11 N12 102.3(3) . . ?
N12 C21 C22 113.5(3) . . ?
N12 C21 H21A 108.9 . . ?
C22 C21 H21A 108.9 . . ?
N12 C21 H21B 108.9 . . ?
C22 C21 H21B 108.9 . . ?
H21A C21 H21B 107.7 . . ?
C24 C22 C23 118.2(3) . . ?
C24 C22 C21 118.3(3) . . ?
C23 C22 C21 123.5(3) . . ?
C24 C23 C22 121.0(3) 2_565 . ?
C24 C23 H23 119.5 2_565 . ?
C22 C23 H23 119.5 . . ?
C23 C24 C22 120.8(3) 2_565 . ?
C23 C24 H24 119.6 2_565 . ?
C22 C24 H24 119.6 . . ?
O5 Cl1 O3 115.0(3) . . ?
O5 Cl1 O4 108.3(3) . . ?
O3 Cl1 O4 106.9(4) . . ?
O5 Cl1 O2 110.7(3) . . ?
O3 Cl1 O2 108.1(3) . . ?
O4 Cl1 O2 107.5(3) . . ?
C1 N1 C2 101.7(3) . . ?
C1 N1 Co1 128.6(2) . . ?
C2 N1 Co1 129.7(2) . . ?
N2 C2 N1 115.3(3) . . ?
N2 C2 H2 122.3 . . ?
N1 C2 H2 122.3 . . ?
C1 N3 N2 108.8(3) . . ?
C1 N3 C3 129.0(3) . . ?
N2 N3 C3 122.2(3) . . ?
N5 C11 N4 115.5(4) . . ?
N5 C11 H11 122.2 . . ?
N4 C11 H11 122.2 . . ?
C12 N4 C11 102.0(3) . . ?
N5 N6 C12 109.6(3) . . ?
N5 N6 C10 120.1(3) . . ?
C12 N6 C10 130.0(4) . . ?
C13 N7 C14 102.3(3) . . ?
C13 N7 Co1 126.7(2) . . ?
C14 N7 Co1 130.9(2) . . ?
N8 C14 N7 114.7(3) . . ?
N8 C14 H14 122.7 . . ?
N7 C14 H14 122.7 . . ?
C13 N9 N8 109.5(3) . . ?
C13 N9 C15 128.6(3) . . ?
N8 N9 C15 121.7(3) . . ?
C19 N10 C20 101.7(3) . . ?
N11 C20 N10 115.2(3) . . ?
N11 C20 H20 122.4 . . ?
N10 C20 H20 122.4 . . ?
C19 N12 N11 109.3(3) . . ?
C19 N12 C21 129.3(3) . . ?
N11 N12 C21 121.3(3) . . ?
Co1 O1 H1A 118(2) . . ?
Co1 O1 H1B 125(2) . . ?
H1A O1 H1B 116.1(18) . . ?
H6A O6 H6B 117.0(19) . . ?

loop_
_geom_bond_atom_site_label_1
_geom_bond_atom_site_label_2
_geom_bond_distance
_geom_bond_site_symmetry_2
_geom_bond_publ_flag
Co1 O1 2.067(2) . ?
Co1 O1 2.067(2) 2_576 ?
Co1 N1 2.154(3) 2_576 ?
Co1 N1 2.154(3) . ?
Co1 N7 2.171(3) . ?
Co1 N7 2.171(3) 2_576 ?
C1 N1 1.304(4) . ?
C1 N3 1.317(4) . ?
C1 H1 0.9300 . ?
N2 C2 1.311(5) . ?
N2 N3 1.346(4) . ?
C3 N3 1.467(4) . ?
C3 C4 1.502(5) . ?
C3 H3A 0.9700 . ?
C3 H3B 0.9700 . ?
C4 C9 1.369(5) . ?
C4 C5 1.390(5) . ?
C5 C6 1.373(6) . ?
C5 H5 0.9300 . ?
C6 C7 1.383(5) . ?
C6 H6 0.9300 . ?
C7 C8 1.369(5) . ?
C7 C10 1.509(6) . ?
C8 C9 1.385(5) . ?
C8 H8 0.9300 . ?
C9 H9 0.9300 . ?
C10 N6 1.457(5) . ?
C10 H10A 0.9700 . ?
C10 H10B 0.9700 . ?
C12 N4 1.315(5) . ?
C12 N6 1.316(5) . ?
C12 H12 0.9300 . ?
N5 C11 1.312(5) . ?
N5 N6 1.351(4) . ?
C13 N7 1.321(4) . ?
C13 N9 1.321(4) . ?
C13 H13 0.9300 . ?
N8 C14 1.311(4) . ?
N8 N9 1.357(4) . ?
C15 N9 1.470(4) . ?
C15 C16 1.512(4) . ?
C15 H15A 0.9700 . ?
C15 H15B 0.9700 . ?
C16 C18 1.377(5) . ?
C16 C17 1.381(5) . ?
C17 C18 1.380(5) 2_466 ?
C17 H17 0.9300 . ?
C18 C17 1.380(5) 2_466 ?
C18 H18 0.9300 . ?
C19 N12 1.317(4) . ?
C19 N10 1.315(5) . ?
C19 H19 0.9300 . ?
N11 C20 1.308(5) . ?
N11 N12 1.352(4) . ?
C21 N12 1.459(4) . ?
C21 C22 1.506(5) . ?
C21 H21A 0.9700 . ?
C21 H21B 0.9700 . ?
C22 C24 1.389(5) . ?
C22 C23 1.383(5) . ?
C23 C24 1.380(5) 2_565 ?
C23 H23 0.9300 . ?
C24 C23 1.380(5) 2_565 ?
C24 H24 0.9300 . ?
Cl1 O5 1.381(3) . ?
Cl1 O3 1.391(4) . ?
Cl1 O4 1.393(4) . ?
Cl1 O2 1.405(4) . ?
N1 C2 1.337(5) . ?
C2 H2 0.9300 . ?
C11 N4 1.337(5) . ?
C11 H11 0.9300 . ?
N7 C14 1.356(4) . ?
C14 H14 0.9300 . ?
N10 C20 1.349(5) . ?
C20 H20 0.9300 . ?
O1 H1A 0.854(10) . ?
O1 H1B 0.847(10) . ?
O6 H6A 0.851(10) . ?
O6 H6B 0.847(10) . ?

loop_
_geom_torsion_atom_site_label_1
_geom_torsion_atom_site_label_2
_geom_torsion_atom_site_label_3
_geom_torsion_atom_site_label_4
_geom_torsion
_geom_torsion_site_symmetry_1
_geom_torsion_site_symmetry_2
_geom_torsion_site_symmetry_3
_geom_torsion_site_symmetry_4
_geom_torsion_publ_flag
N3 C3 C4 C9 103.3(4) . . . . ?
N3 C3 C4 C5 -70.8(4) . . . . ?
C9 C4 C5 C6 -2.3(6) . . . . ?
C3 C4 C5 C6 171.9(3) . . . . ?
C4 C5 C6 C7 -0.9(6) . . . . ?
C5 C6 C7 C8 3.1(6) . . . . ?
C5 C6 C7 C10 -175.1(4) . . . . ?
C6 C7 C8 C9 -2.0(6) . . . . ?
C10 C7 C8 C9 176.2(4) . . . . ?
C5 C4 C9 C8 3.4(5) . . . . ?
C3 C4 C9 C8 -170.7(3) . . . . ?
C7 C8 C9 C4 -1.3(6) . . . . ?
C8 C7 C10 N6 -135.3(4) . . . . ?
C6 C7 C10 N6 42.8(5) . . . . ?
N9 C15 C16 C18 -93.8(4) . . . . ?
N9 C15 C16 C17 89.3(4) . . . . ?
C18 C16 C17 C18 0.7(6) . . . 2_466 ?
C15 C16 C17 C18 177.7(3) . . . 2_466 ?
C17 C16 C18 C17 -0.7(6) . . . 2_466 ?
C15 C16 C18 C17 -177.7(3) . . . 2_466 ?
N12 C21 C22 C24 163.7(3) . . . . ?
N12 C21 C22 C23 -18.1(5) . . . . ?
C24 C22 C23 C24 0.0(6) . . . 2_565 ?
C21 C22 C23 C24 -178.2(3) . . . 2_565 ?
C23 C22 C24 C23 0.0(6) . . . 2_565 ?
C21 C22 C24 C23 178.3(3) . . . 2_565 ?
N3 C1 N1 C2 0.8(4) . . . . ?
N3 C1 N1 Co1 -178.8(2) . . . . ?
O1 Co1 N1 C1 176.9(3) . . . . ?
O1 Co1 N1 C1 -3.1(3) 2_576 . . . ?
N1 Co1 N1 C1 -83(45) 2_576 . . . ?
N7 Co1 N1 C1 87.6(3) . . . . ?
N7 Co1 N1 C1 -92.4(3) 2_576 . . . ?
O1 Co1 N1 C2 -2.6(3) . . . . ?
O1 Co1 N1 C2 177.4(3) 2_576 . . . ?
N1 Co1 N1 C2 98(45) 2_576 . . . ?
N7 Co1 N1 C2 -91.9(3) . . . . ?
N7 Co1 N1 C2 88.1(3) 2_576 . . . ?
N3 N2 C2 N1 0.6(5) . . . . ?
C1 N1 C2 N2 -0.9(5) . . . . ?
Co1 N1 C2 N2 178.7(3) . . . . ?
N1 C1 N3 N2 -0.5(5) . . . . ?
N1 C1 N3 C3 175.8(3) . . . . ?
C2 N2 N3 C1 0.0(4) . . . . ?
C2 N2 N3 C3 -176.6(3) . . . . ?
C4 C3 N3 C1 -48.2(5) . . . . ?
C4 C3 N3 N2 127.7(4) . . . . ?
N6 N5 C11 N4 0.1(5) . . . . ?
N6 C12 N4 C11 -0.2(4) . . . . ?
N5 C11 N4 C12 0.1(5) . . . . ?
C11 N5 N6 C12 -0.2(4) . . . . ?
C11 N5 N6 C10 -175.1(3) . . . . ?
N4 C12 N6 N5 0.3(5) . . . . ?
N4 C12 N6 C10 174.4(4) . . . . ?
C7 C10 N6 N5 65.5(5) . . . . ?
C7 C10 N6 C12 -108.1(5) . . . . ?
N9 C13 N7 C14 0.3(4) . . . . ?
N9 C13 N7 Co1 -179.8(2) . . . . ?
O1 Co1 N7 C13 40.3(3) . . . . ?
O1 Co1 N7 C13 -139.7(3) 2_576 . . . ?
N1 Co1 N7 C13 -49.7(3) 2_576 . . . ?
N1 Co1 N7 C13 130.3(3) . . . . ?
N7 Co1 N7 C13 -179(17) 2_576 . . . ?
O1 Co1 N7 C14 -139.9(3) . . . . ?
O1 Co1 N7 C14 40.1(3) 2_576 . . . ?
N1 Co1 N7 C14 130.1(3) 2_576 . . . ?
N1 Co1 N7 C14 -49.9(3) . . . . ?
N7 Co1 N7 C14 0(17) 2_576 . . . ?
N9 N8 C14 N7 0.4(4) . . . . ?
C13 N7 C14 N8 -0.5(4) . . . . ?
Co1 N7 C14 N8 179.7(2) . . . . ?
N7 C13 N9 N8 -0.1(4) . . . . ?
N7 C13 N9 C15 174.8(3) . . . . ?
C14 N8 N9 C13 -0.2(4) . . . . ?
C14 N8 N9 C15 -175.5(3) . . . . ?
C16 C15 N9 C13 124.2(3) . . . . ?
C16 C15 N9 N8 -61.5(4) . . . . ?
N12 C19 N10 C20 0.0(4) . . . . ?
N12 N11 C20 N10 0.7(5) . . . . ?
C19 N10 C20 N11 -0.4(5) . . . . ?
N10 C19 N12 N11 0.5(5) . . . . ?
N10 C19 N12 C21 177.6(3) . . . . ?
C20 N11 N12 C19 -0.7(4) . . . . ?
C20 N11 N12 C21 -178.1(3) . . . . ?
C22 C21 N12 C19 -68.6(5) . . . . ?
C22 C21 N12 N11 108.3(4) . . . . ?
